data_4126276
loop_
_publ_author_name
'Anker, Mathew D.'
'Kefalidis, Christos E.'
'Yang, Yan'
'Fang, Jian'
'Hill, Michael S.'
'Mahon, Mary F.'
'Maron, Laurent'

_publ_section_title
;
 Alkaline Earth-centered CO Homologation, Reduction and Amine
 Carbonylation.
;
_journal_name_full 'Journal of the American Chemical Society'
_journal_paper_doi 10.1021/jacs.7b04926
_journal_year 2017
_chemical_formula_moiety 'C37 H49 Mg N3 O, C3 H3'
_chemical_formula_sum 'C40 H52 Mg N3 O'
_chemical_formula_weight 615.15
_chemical_name_systematic
;
 ?
;
_space_group_crystal_system monoclinic
_space_group_IT_number 14
_space_group_name_Hall '-P 2yn'
_space_group_name_H-M_alt 'P 1 21/n 1'
_symmetry_space_group_name_Hall '-P 2yn'
_symmetry_space_group_name_H-M 'P 1 21/n 1'
_atom_sites_solution_hydrogens geom
_audit_creation_date 2017-05-11
_audit_creation_method
;
Olex2 1.2
(compiled 2017.03.28 svn.r3405 for OlexSys, GUI svn.r5335)
;
_cell_angle_alpha 90
_cell_angle_beta 100.0066(11)
_cell_angle_gamma 90
_cell_formula_units_Z 4
_cell_length_a 13.88039(16)
_cell_length_b 11.90132(12)
_cell_length_c 21.6100(2)
_cell_measurement_reflns_used 11860
_cell_measurement_temperature 150.00(10)
_cell_measurement_theta_max 69.6990
_cell_measurement_theta_min 3.5150
_cell_volume 3515.56(6)
_computing_cell_refinement 'CrysAlisPro 1.171.38.41 (Rigaku OD, 2015)'
_computing_data_collection 'CrysAlisPro 1.171.38.41 (Rigaku OD, 2015)'
_computing_data_reduction 'CrysAlisPro 1.171.38.41 (Rigaku OD, 2015)'
_computing_molecular_graphics 'Olex2 (Dolomanov et al., 2009)'
_computing_publication_material 'Olex2 (Dolomanov et al., 2009)'
_computing_structure_refinement 'ShelXL (Sheldrick, 2015)'
_computing_structure_solution 'olex2.solve (Bourhis et al., 2015)'
_diffrn_ambient_temperature 150.00(10)
_diffrn_detector_area_resol_mean 8.1150
_diffrn_detector_type EosS2
_diffrn_measured_fraction_theta_full 0.999
_diffrn_measured_fraction_theta_max 0.991
_diffrn_measurement_device 'four-circle diffractometer'
_diffrn_measurement_device_type 'SuperNova, Dual, Cu at zero, EosS2'
_diffrn_measurement_method '\w scans'
_diffrn_radiation_type CuK\a
_diffrn_radiation_wavelength 1.54184
_diffrn_reflns_av_R_equivalents 0.0253
_diffrn_reflns_av_unetI/netI 0.0220
_diffrn_reflns_Laue_measured_fraction_full 0.999
_diffrn_reflns_Laue_measured_fraction_max 0.991
_diffrn_reflns_limit_h_max 15
_diffrn_reflns_limit_h_min -16
_diffrn_reflns_limit_k_max 14
_diffrn_reflns_limit_k_min -14
_diffrn_reflns_limit_l_max 26
_diffrn_reflns_limit_l_min -20
_diffrn_reflns_number 22341
_diffrn_reflns_point_group_measured_fraction_full 0.999
_diffrn_reflns_point_group_measured_fraction_max 0.991
_diffrn_reflns_theta_full 67.684
_diffrn_reflns_theta_max 69.757
_diffrn_reflns_theta_min 3.526
_exptl_absorpt_coefficient_mu 0.690
_exptl_absorpt_correction_T_max 0.965
_exptl_absorpt_correction_T_min 0.949
_exptl_absorpt_correction_type gaussian
_exptl_absorpt_process_details
;
CrysAlisPro 1.171.38.41 (Rigaku Oxford Diffraction, 2015)
Numerical absorption correction based on gaussian integration over
            a multifaceted crystal model
Empirical absorption correction using spherical harmonics,
 implemented in SCALE3 ABSPACK scaling algorithm.
;
_exptl_crystal_colour colorless
_exptl_crystal_density_diffrn 1.162
_exptl_crystal_description block
_exptl_crystal_F_000 1332
_exptl_crystal_size_max 0.461
_exptl_crystal_size_mid 0.365
_exptl_crystal_size_min 0.248
_refine_diff_density_max 0.772
_refine_diff_density_min -0.411
_refine_diff_density_rms 0.048
_refine_ls_extinction_method none
_refine_ls_goodness_of_fit_ref 1.040
_refine_ls_hydrogen_treatment constr
_refine_ls_matrix_type full
_refine_ls_number_parameters 417
_refine_ls_number_reflns 6584
_refine_ls_number_restraints 0
_refine_ls_restrained_S_all 1.040
_refine_ls_R_factor_all 0.0557
_refine_ls_R_factor_gt 0.0510
_refine_ls_shift/su_max 0.000
_refine_ls_shift/su_mean 0.000
_refine_ls_structure_factor_coef Fsqd
_refine_ls_weighting_details 'w=1/[\s^2^(Fo^2^)+(0.0688P)^2^+2.4594P] where P=(Fo^2^+2Fc^2^)/3'
_refine_ls_weighting_scheme calc
_refine_ls_wR_factor_gt 0.1369
_refine_ls_wR_factor_ref 0.1411
_reflns_Friedel_coverage 0.000
_reflns_number_gt 5938
_reflns_number_total 6584
_reflns_threshold_expression 'I > 2\s(I)'
_cod_data_source_file ja7b04926_si_002.cif
_cod_data_source_block s16msh1-cpd-26
_cod_original_cell_volume 3515.56(7)
_cod_database_code 4126276
_shelxl_version_number 2014-3
_shelx_space_group_comment
;
The symmetry employed for this shelxl refinement is uniquely defined
by the following loop, which should always be used as a source of
symmetry information in preference to the above space-group names.
They are only intended as comments.
;
_olex2_refinement_description
;
1. Fixed Uiso
 At 1.2 times of:
  All C(H) groups
 At 1.5 times of:
  All C(H,H,H) groups
2.a Ternary CH refined with riding coordinates:
 C24(H24), C27(H27), C12(H12), C15(H15)
2.b Aromatic/amide H refined with riding coordinates:
 C3(H3), C22(H22), C20(H20), C21(H21), C37(H37), C36(H36), C33(H33), C8(H8),
 C9(H9), C10(H10), C35(H35), C34(H34), C39(H39), C40(H40), C38(H38)
2.c Idealised Me refined as rotating group:
 C5(H5A,H5B,H5C), C1(H1A,H1B,H1C), C25(H25A,H25B,H25C), C13(H13A,H13B,H13C),
 C29(H29A,H29B,H29C), C17(H17A,H17B,H17C), C14(H14A,H14B,H14C), C31(H31A,H31B,
 H31C), C26(H26A,H26B,H26C), C16(H16A,H16B,H16C), C28(H28A,H28B,H28C)
;

loop_
_space_group_symop_operation_xyz
'x, y, z'
'-x+1/2, y+1/2, -z+1/2'
'-x, -y, -z'
'x-1/2, -y-1/2, z-1/2'

loop_
_atom_site_label
_atom_site_type_symbol
_atom_site_fract_x
_atom_site_fract_y
_atom_site_fract_z
_atom_site_U_iso_or_equiv
_atom_site_adp_type
_atom_site_occupancy
_atom_site_site_symmetry_order
_atom_site_calc_flag
_atom_site_refinement_flags_posn
Mg1 Mg 0.37833(4) 0.49831(5) 0.02444(3) 0.02308(15) Uani 1 1 d .
N2 N 0.25005(10) 0.46002(12) -0.03692(6) 0.0216(3) Uani 1 1 d .
O1 O 0.44867(10) 0.62247(11) -0.00334(6) 0.0342(3) Uani 1 1 d .
N1 N 0.30648(11) 0.54645(13) 0.09580(6) 0.0257(3) Uani 1 1 d .
C18 C 0.23990(12) 0.45940(15) -0.10457(7) 0.0229(3) Uani 1 1 d .
C19 C 0.20831(12) 0.55844(16) -0.13738(8) 0.0255(4) Uani 1 1 d .
C3 C 0.16099(13) 0.44348(15) 0.04995(8) 0.0269(4) Uani 1 1 d .
H3 H 0.1059 0.4066 0.0613 0.032 Uiso 1 1 calc R
C4 C 0.17074(12) 0.43086(14) -0.01352(8) 0.0232(3) Uani 1 1 d .
N3 N 0.48402(12) 0.25049(14) 0.05720(8) 0.0332(4) Uani 1 1 d .
C2 C 0.21959(13) 0.50177(15) 0.09924(8) 0.0269(4) Uani 1 1 d .
C30 C 0.48413(13) 0.35851(16) 0.03376(8) 0.0298(4) Uani 1 1 d .
C23 C 0.25958(13) 0.36169(16) -0.13704(8) 0.0288(4) Uani 1 1 d .
C5 C 0.08215(13) 0.38008(16) -0.05516(8) 0.0286(4) Uani 1 1 d .
H5A H 0.0727 0.4161 -0.0965 0.043 Uiso 1 1 calc GR
H5B H 0.0240 0.3920 -0.0359 0.043 Uiso 1 1 calc GR
H5C H 0.0926 0.2993 -0.0599 0.043 Uiso 1 1 calc GR
C7 C 0.41071(13) 0.57990(17) 0.19962(8) 0.0300(4) Uani 1 1 d .
C22 C 0.23986(15) 0.36352(18) -0.20260(9) 0.0352(4) Uani 1 1 d .
H22 H 0.2517 0.2980 -0.2252 0.042 Uiso 1 1 calc R
C6 C 0.34940(13) 0.62116(16) 0.14555(8) 0.0276(4) Uani 1 1 d .
C32 C 0.42091(14) 0.21736(16) 0.09937(9) 0.0327(4) Uani 1 1 d .
C24 C 0.19329(13) 0.66638(16) -0.10262(8) 0.0291(4) Uani 1 1 d .
H24 H 0.2423 0.6670 -0.0628 0.035 Uiso 1 1 calc R
C20 C 0.18925(14) 0.55504(17) -0.20295(8) 0.0319(4) Uani 1 1 d .
H20 H 0.1659 0.6206 -0.2258 0.038 Uiso 1 1 calc R
C21 C 0.20377(15) 0.45766(19) -0.23515(8) 0.0365(5) Uani 1 1 d .
H21 H 0.1887 0.4561 -0.2797 0.044 Uiso 1 1 calc R
C37 C 0.32224(14) 0.24289(16) 0.08747(9) 0.0330(4) Uani 1 1 d .
H37 H 0.2948 0.2798 0.0495 0.040 Uiso 1 1 calc R
C11 C 0.33114(14) 0.73745(17) 0.13791(9) 0.0318(4) Uani 1 1 d .
C1 C 0.17753(15) 0.51211(19) 0.15921(9) 0.0368(5) Uani 1 1 d .
H1A H 0.2133 0.4623 0.1913 0.055 Uiso 1 1 calc GR
H1B H 0.1083 0.4908 0.1509 0.055 Uiso 1 1 calc GR
H1C H 0.1838 0.5900 0.1742 0.055 Uiso 1 1 calc GR
C27 C 0.30045(16) 0.25542(17) -0.10379(9) 0.0369(5) Uani 1 1 d .
H27 H 0.3066 0.2680 -0.0575 0.044 Uiso 1 1 calc R
C36 C 0.26329(16) 0.21476(17) 0.13075(10) 0.0379(5) Uani 1 1 d .
H36 H 0.1961 0.2353 0.1228 0.045 Uiso 1 1 calc R
C12 C 0.43803(14) 0.45656(17) 0.20821(8) 0.0327(4) Uani 1 1 d .
H12 H 0.3977 0.4136 0.1732 0.039 Uiso 1 1 calc R
C33 C 0.45878(16) 0.15819(18) 0.15396(10) 0.0411(5) Uani 1 1 d .
H33 H 0.5261 0.1385 0.1624 0.049 Uiso 1 1 calc R
C8 C 0.44932(15) 0.65641(19) 0.24650(9) 0.0370(5) Uani 1 1 d .
H8 H 0.4907 0.6299 0.2833 0.044 Uiso 1 1 calc R
C15 C 0.26956(15) 0.78398(17) 0.07852(9) 0.0354(4) Uani 1 1 d .
H15 H 0.2818 0.7364 0.0425 0.043 Uiso 1 1 calc R
C25 C 0.09163(15) 0.67314(18) -0.08459(10) 0.0386(5) Uani 1 1 d .
H25A H 0.0417 0.6643 -0.1223 0.058 Uiso 1 1 calc GR
H25B H 0.0836 0.7463 -0.0653 0.058 Uiso 1 1 calc GR
H25C H 0.0845 0.6132 -0.0546 0.058 Uiso 1 1 calc GR
C9 C 0.42857(15) 0.76921(19) 0.24047(10) 0.0407(5) Uani 1 1 d .
H9 H 0.4542 0.8196 0.2733 0.049 Uiso 1 1 calc R
C13 C 0.54546(16) 0.4394(2) 0.20351(12) 0.0472(5) Uani 1 1 d .
H13A H 0.5571 0.4659 0.1625 0.071 Uiso 1 1 calc GR
H13B H 0.5617 0.3594 0.2081 0.071 Uiso 1 1 calc GR
H13C H 0.5866 0.4820 0.2369 0.071 Uiso 1 1 calc GR
C29 C 0.40162(16) 0.2287(2) -0.11772(11) 0.0459(5) Uani 1 1 d .
H29A H 0.4269 0.1610 -0.0946 0.069 Uiso 1 1 calc GR
H29B H 0.4457 0.2919 -0.1046 0.069 Uiso 1 1 calc GR
H29C H 0.3975 0.2159 -0.1629 0.069 Uiso 1 1 calc GR
C17 C 0.16020(16) 0.7788(2) 0.08065(11) 0.0457(5) Uani 1 1 d .
H17A H 0.1401 0.7003 0.0831 0.069 Uiso 1 1 calc GR
H17B H 0.1234 0.8133 0.0426 0.069 Uiso 1 1 calc GR
H17C H 0.1469 0.8196 0.1177 0.069 Uiso 1 1 calc GR
C10 C 0.37033(15) 0.80942(18) 0.18649(10) 0.0383(5) Uani 1 1 d .
H10 H 0.3569 0.8876 0.1826 0.046 Uiso 1 1 calc R
C35 C 0.30068(17) 0.15750(19) 0.18509(10) 0.0430(5) Uani 1 1 d .
H35 H 0.2599 0.1385 0.2146 0.052 Uiso 1 1 calc R
C14 C 0.41664(19) 0.4092(2) 0.27035(10) 0.0488(6) Uani 1 1 d .
H14A H 0.4563 0.4491 0.3055 0.073 Uiso 1 1 calc GR
H14B H 0.4328 0.3290 0.2731 0.073 Uiso 1 1 calc GR
H14C H 0.3471 0.4192 0.2722 0.073 Uiso 1 1 calc GR
C31 C 0.55448(16) 0.16685(19) 0.04314(12) 0.0450(5) Uani 1 1 d .
H31A H 0.5758 0.1864 0.0036 0.067 Uiso 1 1 calc GR
H31B H 0.5236 0.0925 0.0392 0.067 Uiso 1 1 calc GR
H31C H 0.6112 0.1656 0.0772 0.067 Uiso 1 1 calc GR
C26 C 0.21067(17) 0.77212(18) -0.13988(10) 0.0405(5) Uani 1 1 d .
H26A H 0.2734 0.7655 -0.1546 0.061 Uiso 1 1 calc GR
H26B H 0.2119 0.8383 -0.1128 0.061 Uiso 1 1 calc GR
H26C H 0.1578 0.7800 -0.1761 0.061 Uiso 1 1 calc GR
C34 C 0.39827(18) 0.12826(19) 0.19582(10) 0.0450(5) Uani 1 1 d .
H34 H 0.4244 0.0869 0.2325 0.054 Uiso 1 1 calc R
C16 C 0.29646(19) 0.90600(19) 0.06479(11) 0.0484(5) Uani 1 1 d .
H16A H 0.2717 0.9568 0.0941 0.073 Uiso 1 1 calc GR
H16B H 0.2670 0.9257 0.0216 0.073 Uiso 1 1 calc GR
H16C H 0.3677 0.9131 0.0699 0.073 Uiso 1 1 calc GR
C28 C 0.2327(2) 0.1546(2) -0.12145(14) 0.0574(7) Uani 1 1 d .
H28A H 0.1662 0.1742 -0.1157 0.086 Uiso 1 1 calc GR
H28B H 0.2563 0.0906 -0.0945 0.086 Uiso 1 1 calc GR
H28C H 0.2321 0.1346 -0.1655 0.086 Uiso 1 1 calc GR
C39 C 0.91699(16) 0.93531(18) -0.00204(11) 0.0446(5) Uani 1 1 d .
H39 H 0.8600 0.8905 -0.0034 0.053 Uiso 1 1 calc R
C40 C 0.96123(17) 0.94322(19) -0.05441(11) 0.0455(5) Uani 1 1 d .
H40 H 0.9344 0.9044 -0.0919 0.055 Uiso 1 1 calc R
C38 C 0.95546(17) 0.99239(19) 0.05222(12) 0.0460(5) Uani 1 1 d .
H38 H 0.9246 0.9874 0.0881 0.055 Uiso 1 1 calc R

loop_
_atom_site_aniso_label
_atom_site_aniso_U_11
_atom_site_aniso_U_22
_atom_site_aniso_U_33
_atom_site_aniso_U_23
_atom_site_aniso_U_13
_atom_site_aniso_U_12
Mg1 0.0230(3) 0.0242(3) 0.0203(3) -0.0022(2) -0.0013(2) -0.0016(2)
N2 0.0229(7) 0.0259(7) 0.0152(6) -0.0008(5) 0.0013(5) -0.0032(6)
O1 0.0330(7) 0.0336(7) 0.0358(7) 0.0034(6) 0.0053(6) -0.0074(6)
N1 0.0285(7) 0.0318(8) 0.0156(7) -0.0026(6) 0.0003(6) -0.0036(6)
C18 0.0188(7) 0.0327(9) 0.0165(8) -0.0027(7) 0.0014(6) -0.0065(7)
C19 0.0220(8) 0.0362(10) 0.0182(8) -0.0011(7) 0.0029(6) -0.0047(7)
C3 0.0274(9) 0.0330(9) 0.0208(8) 0.0008(7) 0.0057(7) -0.0087(7)
C4 0.0256(8) 0.0245(8) 0.0185(8) 0.0004(6) 0.0010(6) -0.0037(7)
N3 0.0341(8) 0.0298(8) 0.0364(9) 0.0020(7) 0.0076(7) 0.0015(7)
C2 0.0304(9) 0.0327(9) 0.0176(8) 0.0020(7) 0.0037(7) -0.0032(7)
C30 0.0288(9) 0.0355(10) 0.0237(9) -0.0054(7) 0.0006(7) 0.0035(8)
C23 0.0300(9) 0.0350(10) 0.0225(8) -0.0057(7) 0.0076(7) -0.0075(7)
C5 0.0264(9) 0.0373(10) 0.0220(8) -0.0045(7) 0.0036(7) -0.0079(7)
C7 0.0295(9) 0.0392(10) 0.0206(8) -0.0032(7) 0.0023(7) -0.0065(8)
C22 0.0423(11) 0.0420(11) 0.0233(9) -0.0097(8) 0.0114(8) -0.0093(9)
C6 0.0266(8) 0.0376(10) 0.0185(8) -0.0063(7) 0.0031(7) -0.0058(7)
C32 0.0346(10) 0.0291(9) 0.0345(10) 0.0005(8) 0.0066(8) -0.0029(8)
C24 0.0326(9) 0.0326(10) 0.0210(8) 0.0028(7) 0.0017(7) 0.0011(7)
C20 0.0317(9) 0.0440(11) 0.0190(8) 0.0046(8) 0.0015(7) -0.0047(8)
C21 0.0407(11) 0.0528(12) 0.0157(8) -0.0058(8) 0.0042(7) -0.0100(9)
C37 0.0337(10) 0.0338(10) 0.0303(9) 0.0035(8) 0.0027(8) -0.0054(8)
C11 0.0314(9) 0.0370(10) 0.0262(9) -0.0067(8) 0.0031(7) -0.0011(8)
C1 0.0374(10) 0.0529(12) 0.0202(9) -0.0036(8) 0.0056(8) -0.0080(9)
C27 0.0536(12) 0.0322(10) 0.0273(9) -0.0059(8) 0.0136(9) 0.0009(9)
C36 0.0390(11) 0.0367(11) 0.0389(11) 0.0010(9) 0.0094(9) -0.0081(9)
C12 0.0328(10) 0.0404(11) 0.0219(9) -0.0001(8) -0.0031(7) -0.0046(8)
C33 0.0379(11) 0.0403(11) 0.0436(12) 0.0077(9) 0.0026(9) -0.0015(9)
C8 0.0342(10) 0.0521(12) 0.0215(9) -0.0066(8) -0.0044(7) -0.0059(9)
C15 0.0406(11) 0.0354(10) 0.0284(9) -0.0066(8) 0.0008(8) 0.0042(8)
C25 0.0420(11) 0.0414(11) 0.0337(10) 0.0023(9) 0.0107(8) 0.0070(9)
C9 0.0409(11) 0.0480(12) 0.0302(10) -0.0168(9) -0.0023(8) -0.0066(9)
C13 0.0355(11) 0.0476(13) 0.0560(14) 0.0000(11) 0.0013(10) -0.0004(10)
C29 0.0434(12) 0.0488(13) 0.0434(12) -0.0078(10) 0.0015(9) 0.0043(10)
C17 0.0430(12) 0.0463(12) 0.0446(12) -0.0034(10) -0.0013(9) 0.0084(10)
C10 0.0408(11) 0.0370(11) 0.0356(10) -0.0123(9) 0.0019(8) -0.0014(9)
C35 0.0510(13) 0.0431(12) 0.0366(11) 0.0056(9) 0.0127(9) -0.0086(10)
C14 0.0630(15) 0.0514(13) 0.0296(11) 0.0071(10) 0.0017(10) -0.0066(11)
C31 0.0416(12) 0.0376(11) 0.0587(14) 0.0020(10) 0.0171(10) 0.0068(9)
C26 0.0509(12) 0.0358(11) 0.0346(10) 0.0074(9) 0.0065(9) 0.0000(9)
C34 0.0573(14) 0.0407(12) 0.0358(11) 0.0120(9) 0.0053(10) -0.0075(10)
C16 0.0568(14) 0.0402(12) 0.0464(13) -0.0004(10) 0.0045(11) 0.0060(10)
C28 0.0613(15) 0.0363(12) 0.0804(19) -0.0006(12) 0.0284(14) -0.0056(11)
C39 0.0386(11) 0.0342(11) 0.0578(14) 0.0110(10) -0.0001(10) -0.0015(9)
C40 0.0477(12) 0.0374(11) 0.0481(13) 0.0044(10) -0.0011(10) 0.0017(9)
C38 0.0444(12) 0.0443(12) 0.0481(13) 0.0103(10) 0.0048(10) 0.0020(10)

loop_
_atom_type_symbol
_atom_type_description
_atom_type_scat_dispersion_real
_atom_type_scat_dispersion_imag
_atom_type_scat_source
C C 0.0181 0.0091 'International Tables Vol C Tables 4.2.6.8 and 6.1.1.4'
H H 0.0000 0.0000 'International Tables Vol C Tables 4.2.6.8 and 6.1.1.4'
Mg Mg 0.1719 0.1771 'International Tables Vol C Tables 4.2.6.8 and 6.1.1.4'
N N 0.0311 0.0180 'International Tables Vol C Tables 4.2.6.8 and 6.1.1.4'
O O 0.0492 0.0322 'International Tables Vol C Tables 4.2.6.8 and 6.1.1.4'

loop_
_geom_angle_atom_site_label_1
_geom_angle_atom_site_label_2
_geom_angle_atom_site_label_3
_geom_angle
_geom_angle_site_symmetry_1
_geom_angle_site_symmetry_3
N2 Mg1 C30 112.09(6) . .
O1 Mg1 N2 113.23(6) . .
O1 Mg1 N1 111.00(6) . .
O1 Mg1 C30 104.00(7) . .
N1 Mg1 N2 93.79(6) . .
N1 Mg1 C30 122.91(7) . .
C18 N2 Mg1 124.70(10) . .
C4 N2 Mg1 119.15(11) . .
C4 N2 C18 116.13(13) . .
C30 O1 Mg1 140.15(13) 3_665 .
C2 N1 Mg1 119.48(12) . .
C2 N1 C6 117.73(14) . .
C6 N1 Mg1 122.63(11) . .
C19 C18 N2 118.25(15) . .
C19 C18 C23 120.74(15) . .
C23 C18 N2 121.00(16) . .
C18 C19 C24 121.11(15) . .
C20 C19 C18 118.37(17) . .
C20 C19 C24 120.52(17) . .
C4 C3 H3 114.8 . .
C2 C3 H3 114.8 . .
C2 C3 C4 130.48(16) . .
N2 C4 C3 124.47(15) . .
N2 C4 C5 121.04(14) . .
C3 C4 C5 114.49(15) . .
C30 N3 C32 122.13(16) . .
C30 N3 C31 120.88(16) . .
C32 N3 C31 116.85(16) . .
N1 C2 C3 124.40(15) . .
N1 C2 C1 120.15(16) . .
C3 C2 C1 115.45(16) . .
O1 C30 Mg1 111.15(13) 3_665 .
O1 C30 N3 114.15(16) 3_665 .
N3 C30 Mg1 133.81(13) . .
C18 C23 C27 122.80(16) . .
C22 C23 C18 118.15(18) . .
C22 C23 C27 119.05(17) . .
C4 C5 H5A 109.5 . .
C4 C5 H5B 109.5 . .
C4 C5 H5C 109.5 . .
H5A C5 H5B 109.5 . .
H5A C5 H5C 109.5 . .
H5B C5 H5C 109.5 . .
C6 C7 C12 122.68(16) . .
C8 C7 C6 118.31(18) . .
C8 C7 C12 119.00(17) . .
C23 C22 H22 119.2 . .
C21 C22 C23 121.57(18) . .
C21 C22 H22 119.2 . .
C7 C6 N1 121.02(17) . .
C7 C6 C11 120.60(16) . .
C11 C6 N1 118.35(16) . .
C37 C32 N3 121.29(17) . .
C37 C32 C33 118.91(18) . .
C33 C32 N3 119.80(18) . .
C19 C24 H24 107.5 . .
C19 C24 C25 112.46(16) . .
C19 C24 C26 112.70(15) . .
C25 C24 H24 107.5 . .
C25 C24 C26 109.05(16) . .
C26 C24 H24 107.5 . .
C19 C20 H20 119.5 . .
C21 C20 C19 121.06(18) . .
C21 C20 H20 119.5 . .
C22 C21 C20 119.90(17) . .
C22 C21 H21 120.1 . .
C20 C21 H21 120.1 . .
C32 C37 H37 119.9 . .
C32 C37 C36 120.21(19) . .
C36 C37 H37 119.9 . .
C6 C11 C15 121.33(16) . .
C10 C11 C6 118.48(18) . .
C10 C11 C15 120.19(18) . .
C2 C1 H1A 109.5 . .
C2 C1 H1B 109.5 . .
C2 C1 H1C 109.5 . .
H1A C1 H1B 109.5 . .
H1A C1 H1C 109.5 . .
H1B C1 H1C 109.5 . .
C23 C27 H27 108.0 . .
C23 C27 C29 111.32(17) . .
C23 C27 C28 111.87(19) . .
C29 C27 H27 108.0 . .
C29 C27 C28 109.60(18) . .
C28 C27 H27 108.0 . .
C37 C36 H36 119.5 . .
C35 C36 C37 121.0(2) . .
C35 C36 H36 119.5 . .
C7 C12 H12 107.9 . .
C7 C12 C13 110.30(17) . .
C7 C12 C14 112.35(17) . .
C13 C12 H12 107.9 . .
C13 C12 C14 110.46(18) . .
C14 C12 H12 107.9 . .
C32 C33 H33 120.0 . .
C34 C33 C32 120.0(2) . .
C34 C33 H33 120.0 . .
C7 C8 H8 119.3 . .
C9 C8 C7 121.33(18) . .
C9 C8 H8 119.3 . .
C11 C15 H15 107.7 . .
C11 C15 C17 112.12(17) . .
C11 C15 C16 112.76(17) . .
C17 C15 H15 107.7 . .
C17 C15 C16 108.58(18) . .
C16 C15 H15 107.7 . .
C24 C25 H25A 109.5 . .
C24 C25 H25B 109.5 . .
C24 C25 H25C 109.5 . .
H25A C25 H25B 109.5 . .
H25A C25 H25C 109.5 . .
H25B C25 H25C 109.5 . .
C8 C9 H9 120.0 . .
C8 C9 C10 119.98(18) . .
C10 C9 H9 120.0 . .
C12 C13 H13A 109.5 . .
C12 C13 H13B 109.5 . .
C12 C13 H13C 109.5 . .
H13A C13 H13B 109.5 . .
H13A C13 H13C 109.5 . .
H13B C13 H13C 109.5 . .
C27 C29 H29A 109.5 . .
C27 C29 H29B 109.5 . .
C27 C29 H29C 109.5 . .
H29A C29 H29B 109.5 . .
H29A C29 H29C 109.5 . .
H29B C29 H29C 109.5 . .
C15 C17 H17A 109.5 . .
C15 C17 H17B 109.5 . .
C15 C17 H17C 109.5 . .
H17A C17 H17B 109.5 . .
H17A C17 H17C 109.5 . .
H17B C17 H17C 109.5 . .
C11 C10 H10 119.4 . .
C9 C10 C11 121.2(2) . .
C9 C10 H10 119.4 . .
C36 C35 H35 120.6 . .
C34 C35 C36 118.8(2) . .
C34 C35 H35 120.6 . .
C12 C14 H14A 109.5 . .
C12 C14 H14B 109.5 . .
C12 C14 H14C 109.5 . .
H14A C14 H14B 109.5 . .
H14A C14 H14C 109.5 . .
H14B C14 H14C 109.5 . .
N3 C31 H31A 109.5 . .
N3 C31 H31B 109.5 . .
N3 C31 H31C 109.5 . .
H31A C31 H31B 109.5 . .
H31A C31 H31C 109.5 . .
H31B C31 H31C 109.5 . .
C24 C26 H26A 109.5 . .
C24 C26 H26B 109.5 . .
C24 C26 H26C 109.5 . .
H26A C26 H26B 109.5 . .
H26A C26 H26C 109.5 . .
H26B C26 H26C 109.5 . .
C33 C34 H34 119.5 . .
C35 C34 C33 121.0(2) . .
C35 C34 H34 119.5 . .
C15 C16 H16A 109.5 . .
C15 C16 H16B 109.5 . .
C15 C16 H16C 109.5 . .
H16A C16 H16B 109.5 . .
H16A C16 H16C 109.5 . .
H16B C16 H16C 109.5 . .
C27 C28 H28A 109.5 . .
C27 C28 H28B 109.5 . .
C27 C28 H28C 109.5 . .
H28A C28 H28B 109.5 . .
H28A C28 H28C 109.5 . .
H28B C28 H28C 109.5 . .
C40 C39 H39 120.0 . .
C38 C39 H39 120.0 . .
C38 C39 C40 120.1(2) . .
C39 C40 H40 120.1 . .
C38 C40 C39 119.9(2) 3_775 .
C38 C40 H40 120.1 3_775 .
C39 C38 C40 120.0(2) . 3_775
C39 C38 H38 120.0 . .
C40 C38 H38 120.0 3_775 .

loop_
_geom_bond_atom_site_label_1
_geom_bond_atom_site_label_2
_geom_bond_distance
_geom_bond_site_symmetry_2
Mg1 N2 2.0774(14) .
Mg1 O1 1.9239(14) .
Mg1 N1 2.0580(15) .
Mg1 C30 2.2051(19) .
N2 C18 1.444(2) .
N2 C4 1.335(2) .
O1 C30 1.252(2) 3_665
N1 C2 1.332(2) .
N1 C6 1.442(2) .
C18 C19 1.406(3) .
C18 C23 1.409(2) .
C19 C24 1.521(3) .
C19 C20 1.396(2) .
C3 H3 0.9500 .
C3 C4 1.409(2) .
C3 C2 1.406(2) .
C4 C5 1.517(2) .
N3 C30 1.382(3) .
N3 C32 1.425(2) .
N3 C31 1.464(3) .
C2 C1 1.516(2) .
C30 O1 1.252(2) 3_665
C23 C22 1.396(2) .
C23 C27 1.515(3) .
C5 H5A 0.9800 .
C5 H5B 0.9800 .
C5 H5C 0.9800 .
C7 C6 1.409(3) .
C7 C12 1.519(3) .
C7 C8 1.398(3) .
C22 H22 0.9500 .
C22 C21 1.371(3) .
C6 C11 1.412(3) .
C32 C37 1.383(3) .
C32 C33 1.396(3) .
C24 H24 1.0000 .
C24 C25 1.530(3) .
C24 C26 1.535(3) .
C20 H20 0.9500 .
C20 C21 1.385(3) .
C21 H21 0.9500 .
C37 H37 0.9500 .
C37 C36 1.386(3) .
C11 C15 1.518(3) .
C11 C10 1.390(3) .
C1 H1A 0.9800 .
C1 H1B 0.9800 .
C1 H1C 0.9800 .
C27 H27 1.0000 .
C27 C29 1.520(3) .
C27 C28 1.531(3) .
C36 H36 0.9500 .
C36 C35 1.379(3) .
C12 H12 1.0000 .
C12 C13 1.526(3) .
C12 C14 1.532(3) .
C33 H33 0.9500 .
C33 C34 1.384(3) .
C8 H8 0.9500 .
C8 C9 1.374(3) .
C15 H15 1.0000 .
C15 C17 1.528(3) .
C15 C16 1.541(3) .
C25 H25A 0.9800 .
C25 H25B 0.9800 .
C25 H25C 0.9800 .
C9 H9 0.9500 .
C9 C10 1.384(3) .
C13 H13A 0.9800 .
C13 H13B 0.9800 .
C13 H13C 0.9800 .
C29 H29A 0.9800 .
C29 H29B 0.9800 .
C29 H29C 0.9800 .
C17 H17A 0.9800 .
C17 H17B 0.9800 .
C17 H17C 0.9800 .
C10 H10 0.9500 .
C35 H35 0.9500 .
C35 C34 1.379(3) .
C14 H14A 0.9800 .
C14 H14B 0.9800 .
C14 H14C 0.9800 .
C31 H31A 0.9800 .
C31 H31B 0.9800 .
C31 H31C 0.9800 .
C26 H26A 0.9800 .
C26 H26B 0.9800 .
C26 H26C 0.9800 .
C34 H34 0.9500 .
C16 H16A 0.9800 .
C16 H16B 0.9800 .
C16 H16C 0.9800 .
C28 H28A 0.9800 .
C28 H28B 0.9800 .
C28 H28C 0.9800 .
C39 H39 0.9500 .
C39 C40 1.381(3) .
C39 C38 1.380(3) .
C40 H40 0.9500 .
C40 C38 1.381(3) 3_775
C38 C40 1.381(3) 3_775
C38 H38 0.9500 .

loop_
_geom_torsion_atom_site_label_1
_geom_torsion_atom_site_label_2
_geom_torsion_atom_site_label_3
_geom_torsion_atom_site_label_4
_geom_torsion
_geom_torsion_site_symmetry_4
Mg1 N2 C18 C19 -92.06(17) .
Mg1 N2 C18 C23 88.93(18) .
Mg1 N2 C4 C3 12.3(2) .
Mg1 N2 C4 C5 -167.68(13) .
Mg1 N1 C2 C3 -15.8(2) .
Mg1 N1 C2 C1 164.30(14) .
Mg1 N1 C6 C7 -85.62(18) .
Mg1 N1 C6 C11 92.30(18) .
N2 C18 C19 C24 5.0(2) .
N2 C18 C19 C20 -173.85(15) .
N2 C18 C23 C22 174.26(15) .
N2 C18 C23 C27 -5.4(3) .
N1 C6 C11 C15 -1.1(3) .
N1 C6 C11 C10 178.35(16) .
C18 N2 C4 C3 -169.35(16) .
C18 N2 C4 C5 10.7(2) .
C18 C19 C24 C25 -85.6(2) .
C18 C19 C24 C26 150.68(17) .
C18 C19 C20 C21 -1.9(3) .
C18 C23 C22 C21 1.0(3) .
C18 C23 C27 C29 -115.74(19) .
C18 C23 C27 C28 121.3(2) .
C19 C18 C23 C22 -4.7(2) .
C19 C18 C23 C27 175.62(16) .
C19 C20 C21 C22 -1.7(3) .
C4 N2 C18 C19 89.65(19) .
C4 N2 C18 C23 -89.36(19) .
C4 C3 C2 N1 -9.2(3) .
C4 C3 C2 C1 170.74(19) .
N3 C32 C37 C36 -176.72(18) .
N3 C32 C33 C34 178.40(19) .
C2 N1 C6 C7 89.8(2) .
C2 N1 C6 C11 -92.3(2) .
C2 C3 C4 N2 11.1(3) .
C2 C3 C4 C5 -168.91(19) .
C30 N3 C32 C37 48.0(3) .
C30 N3 C32 C33 -131.9(2) .
C23 C18 C19 C24 -175.96(15) .
C23 C18 C19 C20 5.2(2) .
C23 C22 C21 C20 2.2(3) .
C7 C6 C11 C15 176.82(17) .
C7 C6 C11 C10 -3.7(3) .
C7 C8 C9 C10 -1.6(3) .
C22 C23 C27 C29 64.6(2) .
C22 C23 C27 C28 -58.4(2) .
C6 N1 C2 C3 168.68(17) .
C6 N1 C2 C1 -11.3(3) .
C6 C7 C12 C13 109.3(2) .
C6 C7 C12 C14 -127.01(19) .
C6 C7 C8 C9 -0.1(3) .
C6 C11 C15 C17 84.2(2) .
C6 C11 C15 C16 -152.84(18) .
C6 C11 C10 C9 2.0(3) .
C32 N3 C30 Mg1 -19.9(3) .
C32 N3 C30 O1 172.07(17) 3_665
C32 C37 C36 C35 -2.4(3) .
C32 C33 C34 C35 -1.0(3) .
C24 C19 C20 C21 179.21(17) .
C20 C19 C24 C25 93.3(2) .
C20 C19 C24 C26 -30.5(2) .
C37 C32 C33 C34 -1.4(3) .
C37 C36 C35 C34 -0.1(3) .
C27 C23 C22 C21 -179.34(18) .
C36 C35 C34 C33 1.8(3) .
C12 C7 C6 N1 2.0(3) .
C12 C7 C6 C11 -175.90(17) .
C12 C7 C8 C9 178.63(19) .
C33 C32 C37 C36 3.1(3) .
C8 C7 C6 N1 -179.37(16) .
C8 C7 C6 C11 2.7(3) .
C8 C7 C12 C13 -69.4(2) .
C8 C7 C12 C14 54.3(2) .
C8 C9 C10 C11 0.6(3) .
C15 C11 C10 C9 -178.49(19) .
C10 C11 C15 C17 -95.2(2) .
C10 C11 C15 C16 27.7(3) .
C31 N3 C30 Mg1 164.62(16) .
C31 N3 C30 O1 -3.4(3) 3_665
C31 N3 C32 C37 -136.4(2) .
C31 N3 C32 C33 43.8(3) .
C40 C39 C38 C40 -0.6(4) 3_775
C38 C39 C40 C38 0.5(4) 3_775
